data_2311012
loop_
_publ_author_name
'Bouvaist, J.'
'Weigel, D.'

_publ_section_title
;
 Sesquioxyde de plomb, Pb2 O3. I. Determination de la structure
;
_journal_name_full 'Acta Crystallographica A (24,1968-38,1982)'
_journal_page_first 501
_journal_page_last 510
_journal_volume 26
_journal_year 1970
_chemical_formula_sum 'O3 Pb2'
_chemical_name_systematic 'Pb2 O3'
_space_group_IT_number 14
_symmetry_space_group_name_Hall '-P 2ybc'
_symmetry_space_group_name_H-M 'P 1 21/c 1'
_cell_angle_alpha 90
_cell_angle_beta 113.2
_cell_angle_gamma 90
_cell_formula_units_Z 4
_cell_length_a 7.565
_cell_length_b 5.625
_cell_length_c 7.814
_cell_volume 305.622
_citation_journal_id_ASTM ACACBN
_cod_data_source_file Bouvaist_ACACBN_1970_493.cif
_cod_data_source_block O3Pb2
_cod_original_cell_volume 305.6218
_cod_database_code 2311012

loop_
_symmetry_equiv_pos_as_xyz
x,y,z
-x,y+1/2,-z+1/2
-x,-y,-z
x,-y-1/2,z-1/2

loop_
_atom_site_label
_atom_site_type_symbol
_atom_site_fract_x
_atom_site_fract_y
_atom_site_fract_z
_atom_site_occupancy
_atom_site_U_iso_or_equiv
Pb1 Pb 0.087 0.247 0.117 1 0.0
O2 O 0.81 0.1 0.956 1 0.0
O3 O 0.94 0.563 0.15 1 0.0
Pb2 Pb 0.388 0.742 0.854 1 0.0
O1 O 0.367 0.964 0.263 1 0.0
